data_2228773
loop_
_publ_author_name
'Farag, Abeer Mohamed'
'Teoh, Siang Guan'
'Osman, Hasnah'
'Hemamalini, Madhukar'
'Fun, Hoong-Kun'

_publ_section_title
;
 3-{(<i>E</i>)-[(4-Formylphenyl)iminiumyl]methyl}naphthalen-2-olate
;
_journal_coeditor_code IS2641
_journal_issue 1
_journal_name_full 'Acta Crystallographica Section E'
_journal_page_first o143
_journal_paper_doi 10.1107/S1600536810051822
_journal_volume 67
_journal_year 2011
_chemical_formula_iupac 'C18 H13 N O2'
_chemical_formula_moiety 'C18 H13 N O2'
_chemical_formula_sum 'C18 H13 N O2'
_chemical_formula_weight 275.29
_chemical_name_systematic
;
3-{(<i>E</i>)-[(4-Formylphenyl)iminiumyl]methyl}naphthalen-2-olate
;
_space_group_IT_number 14
_symmetry_cell_setting monoclinic
_symmetry_space_group_name_Hall '-P 2ybc'
_symmetry_space_group_name_H-M 'P 1 21/c 1'
_atom_sites_solution_hydrogens geom
_atom_sites_solution_primary direct
_atom_sites_solution_secondary difmap
_audit_creation_method SHELXL-97
_cell_angle_alpha 90.00
_cell_angle_beta 91.979(7)
_cell_angle_gamma 90.00
_cell_formula_units_Z 4
_cell_length_a 7.3685(8)
_cell_length_b 12.7437(13)
_cell_length_c 14.4586(15)
_cell_measurement_reflns_used 2561
_cell_measurement_temperature 296(2)
_cell_measurement_theta_max 29.95
_cell_measurement_theta_min 3.19
_cell_volume 1356.9(2)
_computing_cell_refinement 'SAINT (Bruker, 2009)'
_computing_data_collection 'APEX2 (Bruker, 2009)'
_computing_data_reduction 'SAINT (Bruker, 2009)'
_computing_molecular_graphics 'SHELXTL (Sheldrick, 2008)'
_computing_publication_material 'SHELXTL (Sheldrick, 2008) and PLATON (Spek, 2009)'
_computing_structure_refinement 'SHELXTL (Sheldrick, 2008)'
_computing_structure_solution 'SHELXTL (Sheldrick, 2008)'
_diffrn_ambient_temperature 296(2)
_diffrn_measured_fraction_theta_full 1.000
_diffrn_measured_fraction_theta_max 1.000
_diffrn_measurement_device_type
;
Bruker SMART APEXII CCD area-detector
;
_diffrn_measurement_method '\f and \w'
_diffrn_radiation_monochromator graphite
_diffrn_radiation_source 'fine-focus sealed tube'
_diffrn_radiation_type MoK\a
_diffrn_radiation_wavelength 0.71073
_diffrn_reflns_av_R_equivalents 0.0535
_diffrn_reflns_av_sigmaI/netI 0.0498
_diffrn_reflns_limit_h_max 8
_diffrn_reflns_limit_h_min -8
_diffrn_reflns_limit_k_max 14
_diffrn_reflns_limit_k_min -15
_diffrn_reflns_limit_l_max 17
_diffrn_reflns_limit_l_min -16
_diffrn_reflns_number 11574
_diffrn_reflns_theta_full 24.99
_diffrn_reflns_theta_max 24.99
_diffrn_reflns_theta_min 2.13
_diffrn_standards_number 0
_exptl_absorpt_coefficient_mu 0.088
_exptl_absorpt_correction_T_max 0.9938
_exptl_absorpt_correction_T_min 0.9277
_exptl_absorpt_correction_type multi-scan
_exptl_absorpt_process_details '(<i>SADABS</i>; Bruker, 2009)'
_exptl_crystal_colour orange
_exptl_crystal_density_diffrn 1.348
_exptl_crystal_density_method 'not measured'
_exptl_crystal_description needle
_exptl_crystal_F_000 576
_exptl_crystal_size_max 0.86
_exptl_crystal_size_mid 0.08
_exptl_crystal_size_min 0.07
_refine_diff_density_max 0.132
_refine_diff_density_min -0.233
_refine_ls_extinction_method none
_refine_ls_goodness_of_fit_ref 1.043
_refine_ls_hydrogen_treatment mixed
_refine_ls_matrix_type full
_refine_ls_number_parameters 194
_refine_ls_number_reflns 2394
_refine_ls_number_restraints 0
_refine_ls_restrained_S_all 1.043
_refine_ls_R_factor_all 0.1172
_refine_ls_R_factor_gt 0.0641
_refine_ls_shift/su_max 0.001
_refine_ls_shift/su_mean 0.000
_refine_ls_structure_factor_coef Fsqd
_refine_ls_weighting_details 'calc w=1/[\s^2^(Fo^2^)+(0.0799P)^2^+0.2440P] where P=(Fo^2^+2Fc^2^)/3'
_refine_ls_weighting_scheme calc
_refine_ls_wR_factor_gt 0.1453
_refine_ls_wR_factor_ref 0.1710
_reflns_number_gt 1416
_reflns_number_total 2394
_reflns_threshold_expression I>2sigma(I)
_cod_data_source_file is2641.cif
_cod_data_source_block I
_cod_original_sg_symbol_H-M 'P 21/c'
_cod_database_code 2228773
_cod_database_fobs_code 2228773

loop_
_symmetry_equiv_pos_as_xyz
'x, y, z'
'-x, y+1/2, -z+1/2'
'-x, -y, -z'
'x, -y-1/2, z-1/2'

loop_
_atom_site_type_symbol
_atom_site_label
_atom_site_fract_x
_atom_site_fract_y
_atom_site_fract_z
_atom_site_U_iso_or_equiv
_atom_site_adp_type
_atom_site_calc_flag
_atom_site_refinement_flags
_atom_site_occupancy
_atom_site_disorder_assembly
_atom_site_disorder_group
O O1 0.6211(3) -0.00216(15) 0.67024(13) 0.0694(7) Uani d . 1 . .
O O2 0.9842(4) -0.31405(18) 0.16917(18) 0.0913(8) Uani d . 1 . .
N N1 0.7418(3) -0.02531(16) 0.50829(17) 0.0496(6) Uani d . 1 . .
C C1 0.6323(4) 0.0967(2) 0.65940(19) 0.0527(7) Uani d . 1 . .
C C2 0.5864(4) 0.1658(2) 0.73351(19) 0.0578(8) Uani d . 1 . .
H H2 0.5496 0.1373 0.7890 0.069 Uiso calc R 1 . .
C C3 0.5952(4) 0.2702(2) 0.72465(19) 0.0563(8) Uani d . 1 . .
H H3 0.5634 0.3119 0.7743 0.068 Uiso calc R 1 . .
C C4 0.6515(4) 0.3201(2) 0.64209(19) 0.0503(7) Uani d . 1 . .
C C5 0.6622(4) 0.4289(2) 0.6367(2) 0.0673(9) Uani d . 1 . .
H H4 0.6302 0.4692 0.6872 0.081 Uiso calc R 1 . .
C C6 0.7185(5) 0.4774(2) 0.5590(2) 0.0804(11) Uani d . 1 . .
H H5 0.7255 0.5502 0.5564 0.096 Uiso calc R 1 . .
C C7 0.7654(5) 0.4169(2) 0.4837(2) 0.0752(10) Uani d . 1 . .
H H6 0.8034 0.4496 0.4302 0.090 Uiso calc R 1 . .
C C8 0.7564(4) 0.3100(2) 0.4871(2) 0.0587(8) Uani d . 1 . .
H H7 0.7884 0.2712 0.4356 0.070 Uiso calc R 1 . .
C C9 0.7000(3) 0.25724(19) 0.56633(17) 0.0450(7) Uani d . 1 . .
C C10 0.6907(3) 0.14332(19) 0.57427(17) 0.0448(7) Uani d . 1 . .
C C11 0.7430(3) 0.07881(19) 0.50285(18) 0.0463(7) Uani d . 1 . .
H H11A 0.7807 0.1098 0.4485 0.056 Uiso calc R 1 . .
C C12 0.7929(3) -0.09668(18) 0.44023(18) 0.0440(7) Uani d . 1 . .
C C13 0.7754(4) -0.20274(19) 0.46048(19) 0.0524(7) Uani d . 1 . .
H H13A 0.7329 -0.2236 0.5175 0.063 Uiso calc R 1 . .
C C14 0.8209(4) -0.2768(2) 0.39614(19) 0.0537(7) Uani d . 1 . .
H H14A 0.8092 -0.3476 0.4104 0.064 Uiso calc R 1 . .
C C15 0.8834(3) -0.24824(19) 0.31103(18) 0.0455(7) Uani d . 1 . .
C C16 0.9013(4) -0.1417(2) 0.29133(19) 0.0534(7) Uani d . 1 . .
H H16A 0.9443 -0.1212 0.2344 0.064 Uiso calc R 1 . .
C C17 0.8566(4) -0.0671(2) 0.35455(18) 0.0513(7) Uani d . 1 . .
H H17A 0.8688 0.0037 0.3403 0.062 Uiso calc R 1 . .
C C18 0.9279(4) -0.3289(2) 0.2450(2) 0.0625(8) Uani d . 1 . .
H H18A 0.9115 -0.3982 0.2629 0.075 Uiso calc R 1 . .
H H1N1 0.698(4) -0.048(2) 0.570(2) 0.086(10) Uiso d . 1 . .

loop_
_atom_site_aniso_label
_atom_site_aniso_U_11
_atom_site_aniso_U_22
_atom_site_aniso_U_33
_atom_site_aniso_U_12
_atom_site_aniso_U_13
_atom_site_aniso_U_23
O1 0.0902(17) 0.0565(13) 0.0634(14) 0.0048(11) 0.0285(12) 0.0080(10)
O2 0.116(2) 0.0838(16) 0.0757(17) -0.0014(13) 0.0242(15) -0.0122(12)
N1 0.0528(15) 0.0482(14) 0.0486(15) 0.0021(10) 0.0130(12) -0.0011(11)
C1 0.0472(18) 0.0561(18) 0.0552(18) 0.0041(13) 0.0085(14) 0.0025(14)
C2 0.0542(19) 0.074(2) 0.0461(17) -0.0002(15) 0.0125(14) -0.0011(14)
C3 0.053(2) 0.065(2) 0.0511(18) 0.0029(14) 0.0072(15) -0.0126(14)
C4 0.0432(17) 0.0557(17) 0.0520(17) 0.0027(12) 0.0037(14) -0.0088(13)
C5 0.080(2) 0.0574(19) 0.065(2) 0.0052(15) 0.0082(18) -0.0145(15)
C6 0.115(3) 0.0487(18) 0.078(2) 0.0010(17) 0.016(2) -0.0039(17)
C7 0.104(3) 0.055(2) 0.068(2) 0.0024(17) 0.0191(19) 0.0091(16)
C8 0.072(2) 0.0506(18) 0.0543(18) 0.0065(14) 0.0099(16) -0.0014(13)
C9 0.0373(16) 0.0488(15) 0.0487(16) 0.0020(11) 0.0018(13) -0.0020(12)
C10 0.0379(16) 0.0494(16) 0.0475(16) 0.0032(11) 0.0058(13) -0.0001(12)
C11 0.0440(16) 0.0482(16) 0.0470(16) 0.0035(12) 0.0053(13) 0.0025(12)
C12 0.0374(16) 0.0447(15) 0.0500(17) 0.0019(11) 0.0053(13) -0.0008(12)
C13 0.0563(19) 0.0534(17) 0.0479(16) 0.0013(13) 0.0088(14) 0.0058(13)
C14 0.0603(19) 0.0427(15) 0.0581(18) 0.0008(12) 0.0048(15) -0.0005(13)
C15 0.0385(16) 0.0478(15) 0.0501(17) 0.0002(12) 0.0022(13) -0.0032(12)
C16 0.0525(19) 0.0583(18) 0.0500(17) -0.0030(13) 0.0124(14) -0.0004(13)
C17 0.0570(18) 0.0440(15) 0.0539(17) -0.0007(12) 0.0152(14) 0.0032(12)
C18 0.071(2) 0.0581(18) 0.059(2) -0.0023(15) 0.0134(17) -0.0067(14)

loop_
_atom_type_symbol
_atom_type_description
_atom_type_scat_dispersion_real
_atom_type_scat_dispersion_imag
_atom_type_scat_source
C C 0.0033 0.0016 'International Tables Vol C Tables 4.2.6.8 and 6.1.1.4'
H H 0.0000 0.0000 'International Tables Vol C Tables 4.2.6.8 and 6.1.1.4'
N N 0.0061 0.0033 'International Tables Vol C Tables 4.2.6.8 and 6.1.1.4'
O O 0.0106 0.0060 'International Tables Vol C Tables 4.2.6.8 and 6.1.1.4'

loop_
_geom_angle_atom_site_label_1
_geom_angle_atom_site_label_2
_geom_angle_atom_site_label_3
_geom_angle_site_symmetry_1
_geom_angle_site_symmetry_3
_geom_angle
_geom_angle_publ_flag
C11 N1 C12 . . 127.2(2) ?
C11 N1 H1N1 . . 110.3(17) ?
C12 N1 H1N1 . . 122.6(17) ?
O1 C1 C2 . . 119.8(2) ?
O1 C1 C10 . . 122.3(2) ?
C2 C1 C10 . . 117.9(2) ?
C3 C2 C1 . . 121.7(3) ?
C3 C2 H2 . . 119.2 ?
C1 C2 H2 . . 119.2 ?
C2 C3 C4 . . 122.7(3) ?
C2 C3 H3 . . 118.7 ?
C4 C3 H3 . . 118.7 ?
C5 C4 C9 . . 120.3(3) ?
C5 C4 C3 . . 120.7(3) ?
C9 C4 C3 . . 119.0(2) ?
C6 C5 C4 . . 121.3(3) ?
C6 C5 H4 . . 119.3 ?
C4 C5 H4 . . 119.3 ?
C5 C6 C7 . . 119.1(3) ?
C5 C6 H5 . . 120.5 ?
C7 C6 H5 . . 120.5 ?
C8 C7 C6 . . 120.9(3) ?
C8 C7 H6 . . 119.6 ?
C6 C7 H6 . . 119.6 ?
C7 C8 C9 . . 121.6(3) ?
C7 C8 H7 . . 119.2 ?
C9 C8 H7 . . 119.2 ?
C8 C9 C4 . . 116.8(2) ?
C8 C9 C10 . . 123.9(2) ?
C4 C9 C10 . . 119.3(2) ?
C11 C10 C1 . . 119.3(2) ?
C11 C10 C9 . . 121.2(2) ?
C1 C10 C9 . . 119.5(2) ?
N1 C11 C10 . . 123.1(2) ?
N1 C11 H11A . . 118.5 ?
C10 C11 H11A . . 118.5 ?
C13 C12 C17 . . 119.2(2) ?
C13 C12 N1 . . 117.0(2) ?
C17 C12 N1 . . 123.8(2) ?
C14 C13 C12 . . 119.9(2) ?
C14 C13 H13A . . 120.1 ?
C12 C13 H13A . . 120.1 ?
C13 C14 C15 . . 121.4(2) ?
C13 C14 H14A . . 119.3 ?
C15 C14 H14A . . 119.3 ?
C14 C15 C16 . . 118.4(2) ?
C14 C15 C18 . . 119.5(2) ?
C16 C15 C18 . . 122.1(3) ?
C17 C16 C15 . . 120.9(2) ?
C17 C16 H16A . . 119.5 ?
C15 C16 H16A . . 119.5 ?
C16 C17 C12 . . 120.2(2) ?
C16 C17 H17A . . 119.9 ?
C12 C17 H17A . . 119.9 ?
O2 C18 C15 . . 125.7(3) ?
O2 C18 H18A . . 117.2 ?
C15 C18 H18A . . 117.2 ?

loop_
_geom_bond_atom_site_label_1
_geom_bond_atom_site_label_2
_geom_bond_site_symmetry_2
_geom_bond_distance
_geom_bond_publ_flag
O1 C1 . 1.272(3) ?
O2 C18 . 1.201(3) ?
N1 C11 . 1.329(3) ?
N1 C12 . 1.401(3) ?
N1 H1N1 . 1.00(3) ?
C1 C2 . 1.437(4) ?
C1 C10 . 1.446(3) ?
C2 C3 . 1.338(4) ?
C2 H2 . 0.9300 ?
C3 C4 . 1.427(4) ?
C3 H3 . 0.9300 ?
C4 C5 . 1.390(4) ?
C4 C9 . 1.413(3) ?
C5 C6 . 1.359(4) ?
C5 H4 . 0.9300 ?
C6 C7 . 1.389(4) ?
C6 H5 . 0.9300 ?
C7 C8 . 1.364(4) ?
C7 H6 . 0.9300 ?
C8 C9 . 1.404(4) ?
C8 H7 . 0.9300 ?
C9 C10 . 1.458(3) ?
C10 C11 . 1.385(3) ?
C11 H11A . 0.9300 ?
C12 C13 . 1.390(3) ?
C12 C17 . 1.392(3) ?
C13 C14 . 1.374(4) ?
C13 H13A . 0.9300 ?
C14 C15 . 1.378(4) ?
C14 H14A . 0.9300 ?
C15 C16 . 1.394(3) ?
C15 C18 . 1.448(4) ?
C16 C17 . 1.367(3) ?
C16 H16A . 0.9300 ?
C17 H17A . 0.9300 ?
C18 H18A . 0.9300 ?

loop_
_geom_hbond_atom_site_label_D
_geom_hbond_atom_site_label_H
_geom_hbond_atom_site_label_A
_geom_hbond_site_symmetry_A
_geom_hbond_distance_DH
_geom_hbond_distance_HA
_geom_hbond_distance_DA
_geom_hbond_angle_DHA
_geom_hbond_publ_flag
N1 H1N1 O1 . 1.00(3) 1.68(3) 2.551(3) 143(2) yes
C8 H7 O2 2_755 0.93 2.54 3.399(4) 153 yes
C17 H17A O2 2_755 0.93 2.57 3.453(4) 159 yes

loop_
_geom_torsion_atom_site_label_1
_geom_torsion_atom_site_label_2
_geom_torsion_atom_site_label_3
_geom_torsion_atom_site_label_4
_geom_torsion_site_symmetry_1
_geom_torsion_site_symmetry_2
_geom_torsion_site_symmetry_3
_geom_torsion_site_symmetry_4
_geom_torsion
_geom_torsion_publ_flag
O1 C1 C2 C3 . . . . -179.6(3) ?
C10 C1 C2 C3 . . . . 0.6(4) ?
C1 C2 C3 C4 . . . . -0.4(4) ?
C2 C3 C4 C5 . . . . -178.7(3) ?
C2 C3 C4 C9 . . . . 0.0(4) ?
C9 C4 C5 C6 . . . . 0.2(5) ?
C3 C4 C5 C6 . . . . 178.9(3) ?
C4 C5 C6 C7 . . . . 0.3(5) ?
C5 C6 C7 C8 . . . . -0.3(5) ?
C6 C7 C8 C9 . . . . -0.1(5) ?
C7 C8 C9 C4 . . . . 0.6(4) ?
C7 C8 C9 C10 . . . . -179.0(3) ?
C5 C4 C9 C8 . . . . -0.6(4) ?
C3 C4 C9 C8 . . . . -179.3(2) ?
C5 C4 C9 C10 . . . . 178.9(2) ?
C3 C4 C9 C10 . . . . 0.2(4) ?
O1 C1 C10 C11 . . . . -2.4(4) ?
C2 C1 C10 C11 . . . . 177.4(2) ?
O1 C1 C10 C9 . . . . 179.8(2) ?
C2 C1 C10 C9 . . . . -0.3(4) ?
C8 C9 C10 C11 . . . . 1.7(4) ?
C4 C9 C10 C11 . . . . -177.8(2) ?
C8 C9 C10 C1 . . . . 179.4(3) ?
C4 C9 C10 C1 . . . . -0.1(3) ?
C12 N1 C11 C10 . . . . -179.6(2) ?
C1 C10 C11 N1 . . . . 0.2(4) ?
C9 C10 C11 N1 . . . . 177.9(2) ?
C11 N1 C12 C13 . . . . -178.2(2) ?
C11 N1 C12 C17 . . . . 0.8(4) ?
C17 C12 C13 C14 . . . . 0.0(4) ?
N1 C12 C13 C14 . . . . 179.1(2) ?
C12 C13 C14 C15 . . . . -0.3(4) ?
C13 C14 C15 C16 . . . . 0.5(4) ?
C13 C14 C15 C18 . . . . -179.4(3) ?
C14 C15 C16 C17 . . . . -0.5(4) ?
C18 C15 C16 C17 . . . . 179.3(3) ?
C15 C16 C17 C12 . . . . 0.3(4) ?
C13 C12 C17 C16 . . . . 0.0(4) ?
N1 C12 C17 C16 . . . . -179.1(2) ?
C14 C15 C18 O2 . . . . -179.6(3) ?
C16 C15 C18 O2 . . . . 0.5(5) ?

loop_
_cod_related_entry_id
_cod_related_entry_database
_cod_related_entry_code
1 ChemSpider 30656424
